data_7156487
loop_
_publ_author_name
'Prochnow, Tha\'is'
'Maroneze, Adriano'
'Back, Davi F.'
'Jardim, Natalia S.'
'Nogueira, Cristina W.'
'Zeni, Gilson'

_publ_section_title
;
 Synthesis and anticholinesterase activity of
 2-substituted-N-alkynylindoles.
;
_journal_issue 42
_journal_name_full 'Organic &amp; biomolecular chemistry'
_journal_page_first 7926
_journal_page_last 7934
_journal_paper_doi 10.1039/c8ob02165a
_journal_volume 16
_journal_year 2018
_chemical_formula_moiety 'C38 H38 N2 Si2'
_chemical_formula_sum 'C38 H38 N2 Si2'
_chemical_formula_weight 578.88
_chemical_melting_point 332
_chemical_name_common 'phenylethynyl trimethylsilyl indol'
_chemical_name_systematic
;
        1-(phenylethynyl)2-(trimethylsilyl)-1H-indol
;
_space_group_IT_number 2
_space_group_name_Hall '-P 1'
_space_group_name_H-M_alt 'P -1'
_symmetry_cell_setting triclinic
_symmetry_space_group_name_Hall '-P 1'
_symmetry_space_group_name_H-M 'P -1'
_atom_sites_solution_hydrogens geom
_atom_sites_solution_primary direct
_atom_sites_solution_secondary difmap
_audit_conform_dict_location ftp://ftp.iucr.org/pub/cif_core.dic
_audit_conform_dict_name cif_core.dic
_audit_conform_dict_version 2.4
_audit_creation_date 2018-04-03T09:45:34-00:00
_audit_creation_method 'WinGX routine CIF_UPDATE'
_audit_update_record
;
2018-08-17 deposited with the CCDC.
2018-10-04 downloaded from the CCDC.
;
_cell_angle_alpha 89.5180(10)
_cell_angle_beta 75.5500(10)
_cell_angle_gamma 80.3100(10)
_cell_formula_units_Z 2
_cell_length_a 11.0160(4)
_cell_length_b 11.9919(4)
_cell_length_c 13.0752(5)
_cell_measurement_reflns_used 9886
_cell_measurement_temperature 110(2)
_cell_measurement_theta_max 27.905
_cell_measurement_theta_min 2.362
_cell_volume 1647.74(10)
_computing_cell_refinement 'SAINT V8.34A (Bruker AXS Inc., 2013)'
_computing_data_collection 'Bruker Instrument Service v4.2.7'
_computing_data_reduction 'SAINT V8.34A (Bruker AXS Inc., 2013)'
_computing_molecular_graphics 'Diamond (version 3.2i; Crystal Impact GbR'
_computing_structure_refinement 'SHELXL-97 (Sheldrick, 1997)'
_computing_structure_solution 'SHELXL97 (Sheldrick, 1997)'
_diffrn_ambient_temperature 110(2)
_diffrn_detector_area_resol_mean 10.4167
_diffrn_measured_fraction_theta_full 0.996
_diffrn_measured_fraction_theta_max 0.996
_diffrn_measurement_device_type 'Bruker D8 Quest Photon 100 diffractometer'
_diffrn_measurement_method '2\% \f & \w scans'
_diffrn_radiation_monochromator 'Montel type 2-dim beam shaping X ray optics'
_diffrn_radiation_type MoK\a
_diffrn_radiation_wavelength 0.71073
_diffrn_reflns_av_R_equivalents 0.023
_diffrn_reflns_av_unetI/netI 0.0237
_diffrn_reflns_limit_h_max 14
_diffrn_reflns_limit_h_min -14
_diffrn_reflns_limit_k_max 15
_diffrn_reflns_limit_k_min -13
_diffrn_reflns_limit_l_max 17
_diffrn_reflns_limit_l_min -17
_diffrn_reflns_number 26553
_diffrn_reflns_theta_full 27.93
_diffrn_reflns_theta_max 27.93
_diffrn_reflns_theta_min 2.32
_diffrn_source 'micro-focus tube'
_exptl_absorpt_coefficient_mu 0.136
_exptl_absorpt_correction_T_max 0.982
_exptl_absorpt_correction_T_min 0.9451
_exptl_absorpt_correction_type multi-scan
_exptl_absorpt_process_details
;
SADABS (version 2012/1; Bruker, 2012) was used to perform the numerical
        absorption correction based on the indexed faces of the crystal.
;
_exptl_crystal_colour colourless
_exptl_crystal_density_diffrn 1.167
_exptl_crystal_density_meas ?
_exptl_crystal_density_method 'not measured'
_exptl_crystal_description block
_exptl_crystal_F_000 616
_exptl_crystal_recrystallization_method 'Re-crystallisation from solvent: CH3OH/CH2Cl2'
_exptl_crystal_size_max 0.5
_exptl_crystal_size_mid 0.33
_exptl_crystal_size_min 0.21
_refine_diff_density_max 0.308
_refine_diff_density_min -0.295
_refine_diff_density_rms 0.039
_refine_ls_extinction_coef none
_refine_ls_extinction_method none
_refine_ls_goodness_of_fit_ref 1.051
_refine_ls_hydrogen_treatment constr
_refine_ls_matrix_type full
_refine_ls_number_parameters 379
_refine_ls_number_reflns 7884
_refine_ls_number_restraints 0
_refine_ls_restrained_S_all 1.051
_refine_ls_R_factor_all 0.0435
_refine_ls_R_factor_gt 0.0355
_refine_ls_shift/su_max 0.001
_refine_ls_shift/su_mean 0
_refine_ls_structure_factor_coef Fsqd
_refine_ls_weighting_details 'calc w=1/[\s^2^(Fo^2^)+(0.0421P)^2^+0.5950P] where P=(Fo^2^+2Fc^2^)/3'
_refine_ls_weighting_scheme calc
_refine_ls_wR_factor_gt 0.0903
_refine_ls_wR_factor_ref 0.0946
_reflns_number_gt 6774
_reflns_number_total 7884
_reflns_threshold_expression >2\s(I)
_cod_data_source_file c8ob02165a2.cif
_cod_data_source_block test3_a
_cod_depositor_comments
;
The following automatic conversions were performed:

'_chemical_melting_point' value '332K' was changed to '332' - the
value should be numeric and without a unit designator.

'_exptl_crystal_density_meas' value 'none' was changed to '?' - the
value is perceived as not measured.

Automatic conversion script
Id: cif_fix_values 4973 2017-02-22 13:04:09Z antanas 

 Adding full bibliography for 7156487.cif.
;
_cod_original_sg_symbol_Hall -P1
_cod_original_sg_symbol_H-M P-1
_cod_database_code 7156487

loop_
_symmetry_equiv_pos_as_xyz
'x, y, z'
'-x, -y, -z'

loop_
_atom_site_label
_atom_site_type_symbol
_atom_site_fract_x
_atom_site_fract_y
_atom_site_fract_z
_atom_site_U_iso_or_equiv
_atom_site_adp_type
_atom_site_occupancy
_atom_site_symmetry_multiplicity
_atom_site_calc_flag
_atom_site_refinement_flags
C1 C 1.05905(12) -0.31345(13) 0.34829(10) 0.0319(3) Uani 1 1 d .
H1 H 1.1319 -0.3512 0.2978 0.038 Uiso 1 1 calc R
C2 C 1.03102(12) -0.19526(14) 0.35114(10) 0.0338(3) Uani 1 1 d .
H2 H 1.086 -0.1543 0.3035 0.041 Uiso 1 1 calc R
C3 C 0.92469(12) -0.13671(12) 0.42210(10) 0.0290(3) Uani 1 1 d .
H3 H 0.9044 -0.0564 0.4238 0.035 Uiso 1 1 calc R
C4 C 0.84921(11) -0.20137(11) 0.49068(9) 0.0222(2) Uani 1 1 d .
C5 C 0.87609(11) -0.31943(11) 0.49166(9) 0.0222(2) Uani 1 1 d .
C6 C 0.98332(12) -0.37651(12) 0.41715(10) 0.0276(3) Uani 1 1 d .
H6 H 1.0032 -0.4568 0.4143 0.033 Uiso 1 1 calc R
C8 C 0.69488(11) -0.26019(10) 0.62205(9) 0.0205(2) Uani 1 1 d .
C9 C 0.77838(11) -0.35399(10) 0.57494(9) 0.0218(2) Uani 1 1 d .
H9 H 0.7728 -0.4299 0.5941 0.026 Uiso 1 1 calc R
C10 C 0.67931(11) -0.05608(11) 0.58562(9) 0.0231(2) Uani 1 1 d .
C11 C 0.63254(12) 0.04163(11) 0.59320(9) 0.0243(2) Uani 1 1 d .
C13 C 0.65177(12) 0.24246(11) 0.58208(9) 0.0243(2) Uani 1 1 d .
H13 H 0.7415 0.2219 0.5693 0.029 Uiso 1 1 calc R
C14 C 0.59709(13) 0.35498(11) 0.58356(10) 0.0284(3) Uani 1 1 d .
H14 H 0.6495 0.4115 0.571 0.034 Uiso 1 1 calc R
C15 C 0.46583(13) 0.38592(11) 0.60333(10) 0.0292(3) Uani 1 1 d .
H15 H 0.4285 0.4635 0.6044 0.035 Uiso 1 1 calc R
C16 C 0.38969(12) 0.30345(12) 0.62144(10) 0.0289(3) Uani 1 1 d .
H16 H 0.2999 0.3247 0.6357 0.035 Uiso 1 1 calc R
C17 C 0.57532(11) 0.15870(10) 0.59938(9) 0.0217(2) Uani 1 1 d .
C18 C 0.44317(12) 0.19057(11) 0.61894(9) 0.0259(3) Uani 1 1 d .
H18 H 0.3903 0.1344 0.6305 0.031 Uiso 1 1 calc R
C19 C 0.54246(15) -0.39288(12) 0.78568(12) 0.0368(3) Uani 1 1 d .
H19A H 0.5355 -0.4435 0.7297 0.055 Uiso 1 1 calc R
H19B H 0.4683 -0.3904 0.846 0.055 Uiso 1 1 calc R
H19C H 0.6202 -0.421 0.8082 0.055 Uiso 1 1 calc R
C20 C 0.40760(12) -0.19264(13) 0.68424(11) 0.0326(3) Uani 1 1 d .
H20A H 0.402 -0.2445 0.6287 0.049 Uiso 1 1 calc R
H20B H 0.416 -0.1179 0.6552 0.049 Uiso 1 1 calc R
H20C H 0.3304 -0.1862 0.7422 0.049 Uiso 1 1 calc R
C21 C 0.56169(12) -0.15148(11) 0.84018(10) 0.0257(3) Uani 1 1 d .
H21A H 0.6365 -0.1818 0.866 0.039 Uiso 1 1 calc R
H21B H 0.485 -0.1449 0.8986 0.039 Uiso 1 1 calc R
H21C H 0.5704 -0.0766 0.8116 0.039 Uiso 1 1 calc R
C22 C 0.29649(13) 0.84438(14) 1.13220(10) 0.0359(3) Uani 1 1 d .
H22 H 0.324 0.8912 1.177 0.043 Uiso 1 1 calc R
C23 C 0.33274(13) 0.72677(14) 1.13240(10) 0.0355(3) Uani 1 1 d .
H23 H 0.3843 0.6954 1.1774 0.043 Uiso 1 1 calc R
C24 C 0.29499(12) 0.65528(13) 1.06840(10) 0.0304(3) Uani 1 1 d .
H24 H 0.3194 0.5754 1.0682 0.036 Uiso 1 1 calc R
C25 C 0.21935(11) 0.70620(11) 1.00422(9) 0.0242(2) Uani 1 1 d .
C26 C 0.18127(11) 0.82326(11) 1.00219(9) 0.0247(3) Uani 1 1 d .
C27 C 0.22138(13) 0.89368(13) 1.06797(10) 0.0311(3) Uani 1 1 d .
H27 H 0.1974 0.9736 1.0683 0.037 Uiso 1 1 calc R
C29 C 0.09960(11) 0.74086(10) 0.88332(9) 0.0218(2) Uani 1 1 d .
C30 C 0.10607(12) 0.84245(11) 0.92637(9) 0.0242(2) Uani 1 1 d .
H30 H 0.067 0.9144 0.9089 0.029 Uiso 1 1 calc R
C31 C 0.18495(11) 0.54302(11) 0.91358(9) 0.0247(2) Uani 1 1 d .
C32 C 0.20101(12) 0.44278(11) 0.90086(10) 0.0256(3) Uani 1 1 d .
C33 C 0.22166(11) 0.32219(10) 0.88732(9) 0.0232(2) Uani 1 1 d .
C34 C 0.32767(12) 0.25735(11) 0.91224(10) 0.0259(3) Uani 1 1 d .
H34 H 0.3852 0.2936 0.9378 0.031 Uiso 1 1 calc R
C35 C 0.34911(13) 0.14077(11) 0.89991(10) 0.0289(3) Uani 1 1 d .
H35 H 0.421 0.0971 0.9174 0.035 Uiso 1 1 calc R
C36 C 0.26603(13) 0.08734(11) 0.86211(10) 0.0293(3) Uani 1 1 d .
H36 H 0.2815 0.0073 0.8528 0.035 Uiso 1 1 calc R
C37 C 0.16025(13) 0.15112(12) 0.83795(11) 0.0306(3) Uani 1 1 d .
H37 H 0.1031 0.1144 0.8124 0.037 Uiso 1 1 calc R
C38 C 0.13731(12) 0.26800(11) 0.85073(10) 0.0282(3) Uani 1 1 d .
H38 H 0.0643 0.3111 0.8346 0.034 Uiso 1 1 calc R
C40 C -0.04162(19) 0.85007(13) 0.73209(13) 0.0467(4) Uani 1 1 d .
H40A H -0.1067 0.8905 0.7913 0.07 Uiso 1 1 calc R
H40B H -0.0799 0.8394 0.6735 0.07 Uiso 1 1 calc R
H40C H 0.0269 0.8943 0.7087 0.07 Uiso 1 1 calc R
C41 C 0.14778(13) 0.63170(13) 0.66384(11) 0.0335(3) Uani 1 1 d .
H41A H 0.1819 0.5579 0.6875 0.05 Uiso 1 1 calc R
H41B H 0.2167 0.6754 0.6402 0.05 Uiso 1 1 calc R
H41C H 0.1099 0.6205 0.6052 0.05 Uiso 1 1 calc R
C42 C -0.10152(12) 0.62284(13) 0.82444(10) 0.0315(3) Uani 1 1 d .
H42A H -0.0631 0.5497 0.8462 0.047 Uiso 1 1 calc R
H42B H -0.1426 0.6105 0.7681 0.047 Uiso 1 1 calc R
H42C H -0.1651 0.6624 0.885 0.047 Uiso 1 1 calc R
N7 N 0.73804(9) -0.16554(9) 0.56930(8) 0.0214(2) Uani 1 1 d .
N28 N 0.16912(10) 0.65618(9) 0.93208(8) 0.0231(2) Uani 1 1 d .
Si18 Si 0.54872(3) -0.24833(3) 0.73471(2) 0.02071(8) Uani 1 1 d .
Si39 Si 0.02418(3) 0.71003(3) 0.77512(3) 0.02245(9) Uani 1 1 d .

loop_
_atom_site_aniso_label
_atom_site_aniso_U_11
_atom_site_aniso_U_22
_atom_site_aniso_U_33
_atom_site_aniso_U_23
_atom_site_aniso_U_13
_atom_site_aniso_U_12
C1 0.0193(6) 0.0540(9) 0.0198(6) -0.0001(6) -0.0011(5) -0.0048(6)
C2 0.0233(6) 0.0561(9) 0.0230(6) 0.0128(6) -0.0035(5) -0.0138(6)
C3 0.0257(6) 0.0378(7) 0.0251(6) 0.0107(5) -0.0068(5) -0.0097(5)
C4 0.0182(5) 0.0328(7) 0.0168(5) 0.0028(4) -0.0054(4) -0.0061(5)
C5 0.0186(5) 0.0313(6) 0.0175(5) 0.0001(4) -0.0053(4) -0.0055(5)
C6 0.0211(6) 0.0396(7) 0.0208(6) -0.0036(5) -0.0043(5) -0.0032(5)
C8 0.0209(5) 0.0239(6) 0.0174(5) 0.0013(4) -0.0040(4) -0.0067(4)
C9 0.0212(5) 0.0241(6) 0.0197(5) -0.0010(4) -0.0027(4) -0.0063(5)
C10 0.0224(6) 0.0282(6) 0.0203(6) 0.0042(4) -0.0065(4) -0.0070(5)
C11 0.0247(6) 0.0294(7) 0.0195(6) 0.0052(5) -0.0054(5) -0.0074(5)
C13 0.0228(6) 0.0293(6) 0.0213(6) -0.0019(5) -0.0063(5) -0.0048(5)
C14 0.0336(7) 0.0267(6) 0.0260(6) -0.0020(5) -0.0070(5) -0.0090(5)
C15 0.0346(7) 0.0273(6) 0.0234(6) -0.0005(5) -0.0078(5) 0.0022(5)
C16 0.0233(6) 0.0397(7) 0.0219(6) 0.0052(5) -0.0063(5) 0.0006(5)
C17 0.0256(6) 0.0262(6) 0.0141(5) 0.0040(4) -0.0064(4) -0.0045(5)
C18 0.0242(6) 0.0345(7) 0.0203(6) 0.0084(5) -0.0058(5) -0.0086(5)
C19 0.0401(8) 0.0288(7) 0.0336(7) 0.0001(5) 0.0092(6) -0.0118(6)
C20 0.0208(6) 0.0530(9) 0.0245(6) -0.0040(6) -0.0049(5) -0.0092(6)
C21 0.0270(6) 0.0289(6) 0.0208(6) -0.0037(5) -0.0065(5) -0.0023(5)
C22 0.0307(7) 0.0616(10) 0.0181(6) -0.0037(6) -0.0013(5) -0.0223(7)
C23 0.0254(6) 0.0641(10) 0.0194(6) 0.0077(6) -0.0053(5) -0.0147(6)
C24 0.0241(6) 0.0451(8) 0.0214(6) 0.0072(5) -0.0040(5) -0.0073(6)
C25 0.0202(5) 0.0350(7) 0.0164(5) 0.0012(5) -0.0007(4) -0.0081(5)
C26 0.0221(6) 0.0335(7) 0.0168(5) -0.0014(5) 0.0007(4) -0.0084(5)
C27 0.0311(7) 0.0419(8) 0.0194(6) -0.0050(5) 0.0008(5) -0.0143(6)
C29 0.0218(5) 0.0240(6) 0.0180(5) 0.0002(4) -0.0030(4) -0.0022(4)
C30 0.0251(6) 0.0255(6) 0.0199(6) -0.0010(4) -0.0024(5) -0.0031(5)
C31 0.0228(6) 0.0287(7) 0.0215(6) 0.0043(5) -0.0044(5) -0.0031(5)
C32 0.0240(6) 0.0302(7) 0.0224(6) 0.0049(5) -0.0062(5) -0.0032(5)
C33 0.0243(6) 0.0257(6) 0.0178(5) 0.0038(4) -0.0031(4) -0.0031(5)
C34 0.0248(6) 0.0300(7) 0.0227(6) -0.0019(5) -0.0074(5) -0.0020(5)
C35 0.0284(6) 0.0296(7) 0.0265(6) -0.0016(5) -0.0082(5) 0.0033(5)
C36 0.0362(7) 0.0257(6) 0.0243(6) 0.0011(5) -0.0046(5) -0.0050(5)
C37 0.0323(7) 0.0341(7) 0.0294(7) 0.0051(5) -0.0103(5) -0.0133(6)
C38 0.0248(6) 0.0327(7) 0.0285(6) 0.0091(5) -0.0091(5) -0.0059(5)
C40 0.0749(12) 0.0308(8) 0.0436(9) 0.0002(6) -0.0378(9) -0.0005(8)
C41 0.0303(7) 0.0438(8) 0.0249(6) -0.0099(6) 0.0014(5) -0.0142(6)
C42 0.0231(6) 0.0470(8) 0.0248(6) 0.0020(6) -0.0051(5) -0.0084(6)
N7 0.0200(5) 0.0238(5) 0.0197(5) 0.0026(4) -0.0033(4) -0.0051(4)
N28 0.0237(5) 0.0251(5) 0.0200(5) 0.0012(4) -0.0054(4) -0.0034(4)
Si18 0.01966(16) 0.02401(17) 0.01687(16) -0.00233(12) -0.00036(12) -0.00556(12)
Si39 0.02582(17) 0.02350(17) 0.01766(16) -0.00139(12) -0.00575(12) -0.00262(13)

loop_
_atom_type_symbol
_atom_type_description
_atom_type_scat_dispersion_real
_atom_type_scat_dispersion_imag
_atom_type_scat_source
C C 0.0033 0.0016 'International Tables Vol C Tables 4.2.6.8 and 6.1.1.4'
H H 0 0 'International Tables Vol C Tables 4.2.6.8 and 6.1.1.4'
N N 0.0061 0.0033 'International Tables Vol C Tables 4.2.6.8 and 6.1.1.4'
Si Si 0.0817 0.0704 'International Tables Vol C Tables 4.2.6.8 and 6.1.1.4'

loop_
_geom_angle_atom_site_label_1
_geom_angle_atom_site_label_2
_geom_angle_atom_site_label_3
_geom_angle
C6 C1 C2 121.47(12)
C3 C2 C1 121.26(12)
C2 C3 C4 116.58(13)
C3 C4 N7 128.89(12)
C3 C4 C5 123.63(12)
N7 C4 C5 107.47(10)
C4 C5 C6 118.38(11)
C4 C5 C9 106.80(10)
C6 C5 C9 134.81(12)
C1 C6 C5 118.63(13)
C9 C8 N7 106.84(10)
C9 C8 Si18 129.98(9)
N7 C8 Si18 123.18(9)
C8 C9 C5 109.20(11)
C11 C10 N7 175.46(13)
C10 C11 C17 178.29(13)
C14 C13 C17 120.13(11)
C13 C14 C15 120.31(12)
C16 C15 C14 119.77(12)
C18 C16 C15 120.52(12)
C13 C17 C18 119.19(11)
C13 C17 C11 120.07(11)
C18 C17 C11 120.70(11)
C16 C18 C17 120.07(12)
C27 C22 C23 121.25(13)
C24 C23 C22 121.37(13)
C23 C24 C25 116.69(14)
N28 C25 C24 129.18(12)
N28 C25 C26 107.40(11)
C24 C25 C26 123.41(12)
C25 C26 C27 118.56(12)
C25 C26 C30 106.86(11)
C27 C26 C30 134.58(13)
C22 C27 C26 118.71(14)
C30 C29 N28 106.82(10)
C30 C29 Si39 129.69(10)
N28 C29 Si39 123.41(9)
C29 C30 C26 109.24(11)
C32 C31 N28 177.26(13)
C31 C32 C33 178.80(14)
C38 C33 C34 119.34(12)
C38 C33 C32 121.25(11)
C34 C33 C32 119.41(11)
C35 C34 C33 120.28(12)
C34 C35 C36 120.20(12)
C35 C36 C37 119.79(12)
C38 C37 C36 120.50(12)
C37 C38 C33 119.88(12)
C10 N7 C4 123.37(10)
C10 N7 C8 126.84(10)
C4 N7 C8 109.68(10)
C31 N28 C25 124.15(11)
C31 N28 C29 126.16(10)
C25 N28 C29 109.68(10)
C19 Si18 C21 109.86(7)
C19 Si18 C20 111.73(7)
C21 Si18 C20 110.36(6)
C19 Si18 C8 106.67(6)
C21 Si18 C8 109.59(6)
C20 Si18 C8 108.53(6)
C40 Si39 C42 111.91(8)
C40 Si39 C41 110.19(8)
C42 Si39 C41 109.13(6)
C40 Si39 C29 105.69(6)
C42 Si39 C29 110.50(6)
C41 Si39 C29 109.37(6)

loop_
_geom_bond_atom_site_label_1
_geom_bond_atom_site_label_2
_geom_bond_distance
C1 C6 1.3800(19)
C1 C2 1.398(2)
C2 C3 1.3848(19)
C3 C4 1.3892(17)
C4 N7 1.3939(15)
C4 C5 1.3974(18)
C5 C6 1.4063(17)
C5 C9 1.4401(16)
C8 C9 1.3679(16)
C8 N7 1.4124(15)
C8 Si18 1.8776(12)
C10 C11 1.1923(18)
C10 N7 1.3554(16)
C11 C17 1.4329(17)
C13 C14 1.3801(18)
C13 C17 1.3983(17)
C14 C15 1.3892(19)
C15 C16 1.383(2)
C16 C18 1.3795(19)
C17 C18 1.3996(17)
C19 Si18 1.8578(14)
C20 Si18 1.8583(14)
C21 Si18 1.8580(12)
C22 C27 1.383(2)
C22 C23 1.400(2)
C23 C24 1.383(2)
C24 C25 1.3930(18)
C25 N28 1.3919(16)
C25 C26 1.3979(18)
C26 C27 1.4055(18)
C26 C30 1.4367(17)
C29 C30 1.3663(17)
C29 N28 1.4124(15)
C29 Si39 1.8780(12)
C31 C32 1.1921(18)
C31 N28 1.3547(16)
C32 C33 1.4309(18)
C33 C38 1.3946(18)
C33 C34 1.3980(17)
C34 C35 1.3820(18)
C35 C36 1.3861(19)
C36 C37 1.3865(19)
C37 C38 1.3855(19)
C40 Si39 1.8548(15)
C41 Si39 1.8594(13)
C42 Si39 1.8593(14)
